data_2004080
loop_
_publ_author_name
'Stadnicka, K.'
'Zeslawski, W.'

_publ_section_title
;
 1,2;3,4-Bis{8',11'-dioxa[4.3.3]propella(3',4')}benzene: a
 Bis(propellene) from Prehnitene
;
_journal_issue 11
_journal_name_full 'Acta Crystallographica Section C'
_journal_page_first 2377
_journal_page_last 2381
_journal_paper_doi 10.1107/S0108270195007402
_journal_volume 51
_journal_year 1995
_chemical_formula_moiety 'C22 H26 O4'
_chemical_formula_sum 'C22 H26 O4'
_chemical_formula_weight 354.43
_chemical_melting_point 403.5(5)
_chemical_name_common 1,2;3,4-Bis(8',11'-dioxa[4.3.3]propella(3',4'))benzene
_chemical_name_systematic
;
1H,3H,4H,7H,8H,10H,11H,12H-3a,12a:7a,10a-Bis(methanoxymethano)phenanthro
[2,3-c:6,7-c']difuran
;
_space_group_IT_number 29
_symmetry_cell_setting orthorhombic
_symmetry_space_group_name_Hall 'P 2c -2ac'
_symmetry_space_group_name_H-M 'P c a 21'
_audit_creation_method SHELXL
_cell_angle_alpha 90.00
_cell_angle_beta 90.00
_cell_angle_gamma 90.00
_cell_formula_units_Z 8
_cell_length_a 12.380(2)
_cell_length_b 11.194(2)
_cell_length_c 26.892(5)
_cell_measurement_reflns_used 35
_cell_measurement_temperature 293(2)
_cell_measurement_theta_max 12.2
_cell_measurement_theta_min 2.8
_cell_volume 3726.7(11)
_computing_cell_refinement 'KUMA KM-4 software'
_computing_data_collection 'KUMA KM-4 software'
_computing_data_reduction 'DATARED KUMA KM-4 software'
_computing_molecular_graphics 'ORTEPII (Johnson, 1976)'
_computing_publication_material SHELXL93
_computing_structure_refinement 'SHELXL93 (Sheldrick, 1993)'
_computing_structure_solution 'SHELXS86 (Sheldrick, 1990)'
_diffrn_ambient_temperature 293(2)
_diffrn_measurement_device 'KUMA KM-4'
_diffrn_measurement_method '\w/2\q scans'
_diffrn_radiation_monochromator graphite
_diffrn_radiation_source 'fine-focus sealed tube'
_diffrn_radiation_type MoK\a~1~
_diffrn_radiation_wavelength 0.70930
_diffrn_reflns_av_R_equivalents 0.0203
_diffrn_reflns_av_sigmaI/netI 0.0405
_diffrn_reflns_limit_h_max 14
_diffrn_reflns_limit_h_min 0
_diffrn_reflns_limit_k_max 13
_diffrn_reflns_limit_k_min 0
_diffrn_reflns_limit_l_max 0
_diffrn_reflns_limit_l_min -32
_diffrn_reflns_number 3003
_diffrn_reflns_theta_max 25.00
_diffrn_reflns_theta_min 1.51
_diffrn_standards_decay_% 'no decay, variation less than 1.5'
_diffrn_standards_interval_count 'monitored every 50 reflections'
_diffrn_standards_number 3
_exptl_absorpt_coefficient_mu 0.086
_exptl_absorpt_correction_type none
_exptl_crystal_colour colourless
_exptl_crystal_density_diffrn 1.263
_exptl_crystal_density_meas 1.26(2)
_exptl_crystal_density_method 'flotation in aqueous solution of KI'
_exptl_crystal_description plate
_exptl_crystal_F_000 1520
_exptl_crystal_size_max 0.3
_exptl_crystal_size_mid 0.3
_exptl_crystal_size_min 0.1
_refine_diff_density_max 0.175
_refine_diff_density_min -0.119
_refine_ls_abs_structure_details 'Flack (1983)'
_refine_ls_abs_structure_Flack 0.46(1.80)
_refine_ls_extinction_coef 0.0043(7)
_refine_ls_extinction_method 'SHELXL93 (Sheldrick, 1993)'
_refine_ls_goodness_of_fit_all 1.066
_refine_ls_goodness_of_fit_obs 1.146
_refine_ls_hydrogen_treatment 'H atoms refined isotropically; riding model for H521 and H522 only'
_refine_ls_matrix_type full
_refine_ls_number_parameters 679
_refine_ls_number_reflns 2270
_refine_ls_number_restraints 0
_refine_ls_restrained_S_all 1.078
_refine_ls_restrained_S_obs 1.146
_refine_ls_R_factor_all 0.0593
_refine_ls_R_factor_obs 0.0317
_refine_ls_shift/esd_max -0.037
_refine_ls_shift/esd_mean 0.003
_refine_ls_structure_factor_coef Fsqd
_refine_ls_weighting_details 'w = 1/[\s^2^(Fo^2^)+(0.0552P)^2^] where P = (Fo^2^+2Fc^2^)/3'
_refine_ls_weighting_scheme calc
_refine_ls_wR_factor_all 0.0809
_refine_ls_wR_factor_obs 0.0709
_reflns_number_observed 1755
_reflns_number_total 2271
_reflns_observed_criterion >2sigma(I)
_cod_data_source_file ab1266.cif
_cod_data_source_block C22H26O4
_cod_depositor_comments
;
The following automatic conversions were performed:
'_symmetry_cell_setting' value 'Orthorhombic' changed to 'orthorhombic'
according to '/home/saulius/struct/CIF-dictionaries/cif_core.dic'
dictionary named 'cif_core.dic' version 2.4.1 from 2010-06-29.

Automatic conversion script
Id: cif_fix_enum 1527 2010-12-29 10:47:43Z saulius 

The following automatic conversions were performed:

'_chemical_melting_point' value '403-404 K' was changed to '403.5(5)'
- the average value was taken and precision was
estimated.

'_symmetry_cell_setting' value 'Orthorhombic' changed to
'orthorhombic' according to
/home/saulius/struct/CIF-dictionaries/cif_core.dic dictionary named
'cif_core.dic' version 2.4.1 from 2010-06-29.

Automatic conversion script
Id: cif_fix_values 1715 2011-07-08 13:25:40Z adriana 

The following automatic conversions were performed:

'_refine_ls_weighting_scheme' value 'calc w =
1/[\s^2^(Fo^2^)+(0.0552P)^2^] where P = (Fo^2^+2Fc^2^)/3' was changed
to 'calc'. New tag '_refine_ls_weighting_details' was created. The
value of the new tag was set to 'w = 1/[\s^2^(Fo^2^)+(0.0552P)^2^]
where P = (Fo^2^+2Fc^2^)/3'.

Automatic conversion script
Id: cif_fix_values 3143 2015-03-26 13:38:13Z robertas 
;
_cod_database_code 2004080

loop_
_symmetry_equiv_pos_as_xyz
'x, y, z'
'-x, -y, z+1/2'
'x+1/2, -y, z'
'-x+1/2, y, z+1/2'

loop_
_atom_site_aniso_label
_atom_site_aniso_U_11
_atom_site_aniso_U_22
_atom_site_aniso_U_33
_atom_site_aniso_U_12
_atom_site_aniso_U_13
_atom_site_aniso_U_23
O1 0.045(2) 0.073(3) 0.053(2) -0.008(2) -0.011(2) -0.001(2)
O2 0.075(3) 0.045(2) 0.058(3) 0.018(2) -0.006(2) 0.005(2)
O3 0.060(3) 0.067(3) 0.073(3) -0.005(2) -0.027(2) 0.006(3)
O41 0.052(5) 0.052(4) 0.076(6) -0.006(3) 0.021(4) 0.002(4)
O42 0.13(3) 0.051(11) 0.059(16) 0.009(13) 0.017(17) 0.011(10)
C1 0.034(3) 0.047(4) 0.035(3) 0.007(3) -0.010(3) -0.005(3)
C2 0.042(3) 0.042(4) 0.048(4) -0.003(3) -0.007(3) -0.011(3)
C3 0.059(4) 0.046(4) 0.040(4) 0.004(3) 0.004(3) -0.021(3)
C4 0.046(3) 0.055(5) 0.044(4) -0.005(3) 0.008(3) -0.005(3)
C5 0.044(3) 0.041(3) 0.033(3) 0.001(2) -0.007(3) -0.001(3)
C6 0.031(3) 0.044(3) 0.040(3) 0.003(2) -0.007(3) -0.002(3)
C7 0.043(3) 0.048(4) 0.042(3) 0.009(3) 0.001(3) -0.003(3)
C8 0.043(3) 0.034(3) 0.045(3) 0.004(2) -0.004(3) 0.002(3)
C9 0.044(3) 0.045(3) 0.042(3) -0.002(3) 0.000(3) 0.001(3)
C10 0.046(3) 0.053(4) 0.033(3) 0.006(3) 0.006(3) 0.000(3)
C11 0.052(4) 0.047(4) 0.049(4) 0.006(3) -0.005(3) 0.001(3)
C12 0.043(3) 0.068(4) 0.049(4) -0.003(3) -0.004(3) -0.001(3)
C13 0.062(5) 0.053(4) 0.038(5) 0.002(3) -0.005(4) -0.007(3)
C14 0.074(5) 0.052(5) 0.041(5) -0.002(4) -0.007(4) 0.005(3)
C15 0.040(4) 0.051(4) 0.043(4) 0.010(3) 0.005(3) -0.002(3)
C16 0.045(3) 0.042(3) 0.041(4) -0.002(3) 0.001(3) -0.003(3)
C17 0.045(3) 0.040(3) 0.049(4) -0.004(3) 0.002(3) 0.005(3)
C18 0.058(4) 0.034(4) 0.060(4) -0.006(3) -0.002(3) -0.017(3)
C19 0.086(6) 0.053(4) 0.063(6) -0.004(4) -0.025(5) 0.002(4)
C20 0.045(3) 0.051(4) 0.067(5) 0.004(3) -0.014(3) 0.007(4)
C21 0.083(5) 0.061(5) 0.058(5) 0.008(4) 0.017(4) 0.005(4)
C22 0.063(5) 0.046(4) 0.065(5) -0.014(3) 0.000(4) 0.000(4)
O31 0.049(3) 0.096(3) 0.064(3) 0.016(2) -0.013(2) -0.007(3)
O32 0.061(3) 0.051(3) 0.068(3) -0.008(2) 0.006(2) -0.013(2)
O33 0.067(3) 0.067(3) 0.075(3) 0.006(2) -0.028(3) -0.012(3)
O34 0.096(4) 0.066(3) 0.110(4) 0.020(3) 0.051(3) 0.006(3)
C31 0.034(3) 0.041(4) 0.040(4) -0.004(2) -0.003(2) -0.003(3)
C32 0.058(3) 0.040(3) 0.035(3) -0.009(3) -0.005(3) 0.000(3)
C33 0.079(5) 0.036(4) 0.053(4) -0.015(3) 0.005(4) -0.002(3)
C34 0.078(5) 0.052(4) 0.032(3) -0.021(3) 0.007(3) 0.001(3)
C35 0.046(3) 0.052(4) 0.033(3) -0.005(3) 0.001(2) 0.001(3)
C36 0.042(3) 0.037(3) 0.035(3) -0.008(2) -0.003(2) 0.000(3)
C37 0.044(3) 0.042(4) 0.044(4) 0.001(3) 0.001(3) -0.003(3)
C38 0.037(3) 0.040(3) 0.045(3) -0.002(2) -0.002(3) 0.007(3)
C39 0.040(3) 0.050(3) 0.039(3) -0.003(3) -0.003(3) -0.010(3)
C40 0.041(3) 0.060(4) 0.043(3) -0.005(3) -0.003(3) -0.009(3)
C41 0.058(4) 0.074(5) 0.043(4) 0.007(4) -0.016(3) 0.000(3)
C42 0.041(4) 0.077(5) 0.053(4) -0.001(3) 0.002(3) -0.008(4)
C43 0.055(4) 0.044(4) 0.066(6) -0.001(3) 0.006(4) -0.001(3)
C44 0.050(4) 0.049(5) 0.079(7) 0.004(3) 0.008(4) -0.009(3)
C45 0.041(4) 0.034(4) 0.052(4) -0.001(3) 0.003(3) -0.001(3)
C46 0.041(3) 0.038(3) 0.043(4) 0.002(3) 0.001(3) -0.003(3)
C47 0.044(3) 0.035(3) 0.046(3) 0.002(2) 0.002(2) 0.003(2)
C48 0.068(4) 0.046(4) 0.047(4) -0.006(3) -0.004(3) 0.006(3)
C49 0.065(5) 0.042(4) 0.057(6) 0.003(3) -0.017(4) -0.006(4)
C50 0.050(4) 0.060(5) 0.066(5) -0.007(3) 0.001(3) -0.014(4)
C51 0.084(5) 0.047(4) 0.058(4) 0.003(4) 0.025(4) -0.004(3)
C52 0.064(4) 0.041(3) 0.072(5) 0.001(3) 0.016(4) -0.001(3)

loop_
_atom_site_label
_atom_site_occupancy
_atom_site_fract_x
_atom_site_fract_y
_atom_site_fract_z
_atom_site_U_iso_or_equiv
_atom_site_thermal_displace_type
_atom_site_calc_flag
_atom_site_refinement_flags
_atom_site_type_symbol
O1 1 -0.2010(3) -0.3847(4) .3971(2) .0572(10) Uani d . O
O2 1 .0201(4) -0.5549(3) .4637 .0590(11) Uani d . O
O3 1 -0.1045(3) .0836(4) .3014(2) .0667(13) Uani d . O
O41 .76(3) .1900(7) .1827(6) .3004(4) .060(3) Uani d P O
O42 .24(3) .122(4) .1971(16) .2768(10) .079(13) Uani d P O
C1 1 .0689(4) -.0613(5) .4130(2) .0387(13) Uani d . C
C2 1 .0332(4) .0463(6) .4348(3) .044(2) Uani d . C
C3 1 -.0274(5) .0404(6) .4773(3) .0483(15) Uani d . C
C4 1 -.0520(5) -.0650(6) .5012(3) .048(2) Uani d . C
C5 1 -.0151(4) -0.1702(5) .4814(2) .0396(13) Uani d . C
C6 1 .0450(4) -0.1706(5) .4373(3) .0382(13) Uani d . C
C7 1 .0789(4) -0.2913(5) .4180(3) .0444(14) Uani d . C
C8 1 -.0156(4) -0.3802(5) .4168(3) .0405(13) Uani d . C
C9 1 -.0828(4) -0.3785(5) .4660(2) .0437(14) Uani d . C
C10 1 -.0380(5) -0.2902(5) .5042(3) .0439(14) Uani d . C
C11 1 -.0989(5) -0.3519(6) .3772(3) .0493(15) Uani d . C
C12 1 -0.1966(4) -0.3448(6) .4479(3) .053(2) Uani d . C
C13 1 .0240(6) -0.5097(6) .4140(4) .051(2) Uani d . C
C14 1 -.0778(7) -0.5091(6) .4840(4) .056(2) Uani d . C
C15 1 .1287(5) -.0497(6) .3650(3) .0447(14) Uani d . C
C16 1 .0698(5) .0335(5) .3285(3) .0427(14) Uani d . C
C17 1 .0361(4) .1539(4) .3526(3) .0443(14) Uani d . C
C18 1 .0629(5) .1585(5) .4080(3) .051(2) Uani d . C
C19 1 -.0342(7) -.0192(7) .3102(4) .067(3) Uani d . C
C20 1 -.0862(5) .1581(6) .3425(3) .055(2) Uani d . C
C21 1 .1451(7) .0723(6) .2858(3) .067(2) Uani d . C
C22 1 .0990(6) .2463(6) .3218(3) .058(2) Uani d . C
O31 1 .4643(3) .0989(4) .1684(2) .0698(12) Uani d . O
O32 1 .2320(3) -.0488(4) .0989(2) .0600(12) Uani d . O
O33 1 .3589(4) .5830(4) .2670(2) .0695(13) Uani d . O
O34 1 .0678(4) .6834(4) .2646(3) .091(2) Uani d . O
C31 1 .1963(4) .4382(5) .1521(3) .0385(15) Uani d . C
C32 1 .2302(5) .5460(5) .1321(3) .0440(14) Uani d . C
C33 1 .2943(5) .5486(6) .0897(3) .056(2) Uani d . C
C34 1 .3243(6) .4414(6) .0682(3) .054(2) Uani d . C
C35 1 .2888(4) .3325(5) .0865(2) .0439(14) Uani d . C
C36 1 .2237(4) .3314(5) .1291(3) .0382(13) Uani d . C
C37 1 .1884(5) .2092(5) .1469(3) .0433(14) Uani d . C
C38 1 .2808(4) .1174(5) .1471(3) .0408(13) Uani d . C
C39 1 .3499(4) .1180(5) .0984(2) .0430(14) Uani d . C
C40 1 .3150(5) .2143(5) .0616(3) .0480(14) Uani d . C
C41 1 .3645(5) .1445(7) .1879(3) .059(2) Uani d . C
C42 1 .4644(5) .1386(7) .1181(3) .057(2) Uani d . C
C43 1 .2368(7) -.0103(5) .1489(4) .055(2) Uani d . C
C44 1 .3312(6) -.0081(6) .0780(5) .059(2) Uani d . C
C45 1 .1312(5) .4478(5) .2002(3) .0422(14) Uani d . C
C46 1 .1854(5) .5322(5) .2371(3) .0406(14) Uani d . C
C47 1 .2217(4) .6544(4) .2138(3) .0415(13) Uani d . C
C48 1 .1961(6) .6607(6) .1580(3) .053(2) Uani d . C
C49 1 .2919(6) .4837(6) .2574(4) .054(2) Uani d . C
C50 1 .3415(5) .6604(6) .2250(3) .059(2) Uani d . C
C51 1 .1093(7) .5698(6) .2779(3) .063(2) Uani d . C
C52 1 .1563(5) .7455(5) .2439(3) .059(2) Uani d . C
H3 1 -.044(3) .109(4) .4925(16) .021(12) Uiso d . H
H4 1 -0.105(5) -.070(5) .529(2) .059(17) Uiso d . H
H71 1 .120(3) -0.286(4) .3857(18) .029(12) Uiso d . H
H72 1 .141(4) -0.325(4) .4417(18) .029(11) Uiso d . H
H101 1 -.081(3) -0.289(3) .5321(15) .012(10) Uiso d . H
H102 1 .026(5) -0.328(5) .511(2) .056(17) Uiso d . H
H111 1 -.099(3) -0.278(4) .3705(16) .023(12) Uiso d . H
H112 1 -.083(4) -0.390(4) .343(2) .038(14) Uiso d . H
H121 1 -0.205(4) -0.249(6) .450(2) .08(2) Uiso d . H
H122 1 -0.249(6) -0.399(6) .470(3) .081(19) Uiso d . H
H131 1 .104(4) -0.520(4) .4064(18) .030(12) Uiso d . H
H132 1 -.027(4) -0.554(4) .394(2) .042(15) Uiso d . H
H141 1 -.076(5) -0.516(4) .519(2) .040(15) Uiso d . H
H142 1 -0.139(5) -0.553(6) .470(2) .07(2) Uiso d . H
H151 1 .148(3) -0.132(4) .3486(17) .024(11) Uiso d . H
H152 1 .202(6) -.028(6) .371(3) .08(2) Uiso d . H
H181 1 .044(4) .226(5) .4216(18) .022(13) Uiso d . H
H182 1 .150(6) .173(6) .411(2) .09(2) Uiso d . H
H191 1 -.078(6) -.066(7) .333(3) .09(3) Uiso d . H
H192 1 -.030(6) -.054(7) .275(3) .10(3) Uiso d . H
H201 1 -0.122(5) .122(6) .374(3) .09(2) Uiso d . H
H202 1 -0.107(3) .241(4) .3363(17) .034(14) Uiso d . H
H211 1 .099(5) .074(5) .255(3) .061(19) Uiso d . H
H212 1 .212(5) .018(5) .280(2) .061(19) Uiso d . H
H221 1 .132(4) .305(4) .3358(18) .041(14) Uiso d . H
H222 1 .038(5) .284(6) .302(3) .09(2) Uiso d . H
H33 1 .333(4) .632(5) .0800(19) .056(15) Uiso d . H
H34 1 .355(4) .440(4) .040(2) .032(14) Uiso d . H
H371 1 .139(4) .179(5) .123(2) .056(17) Uiso d . H
H372 1 .166(4) .208(4) .183(2) .035(13) Uiso d . H
H401 1 .377(5) .228(5) .039(2) .071(18) Uiso d . H
H402 1 .245(4) .186(4) .0419(18) .036(12) Uiso d . H
H411 1 .347(4) .085(5) .218(2) .063(18) Uiso d . H
H412 1 .372(4) .246(5) .196(2) .066(17) Uiso d . H
H421 1 .524(5) .101(5) .101(2) .070(19) Uiso d . H
H422 1 .484(4) .231(5) .1172(18) .043(13) Uiso d . H
H431 1 .168(5) -.019(5) .171(2) .046(15) Uiso d . H
H432 1 .291(5) -.057(5) .170(2) .064(19) Uiso d . H
H441 1 .393(4) -.071(5) .0899(18) .041(14) Uiso d . H
H442 1 .328(5) -.018(5) .036(3) .07(2) Uiso d . H
H451 1 .054(4) .487(4) .1900(17) .020(11) Uiso d . H
H452 1 .121(5) .369(6) .218(3) .08(2) Uiso d . H
H481 1 .239(5) .730(4) .141(2) .061(16) Uiso d . H
H482 1 .119(4) .667(5) .150(2) .055(17) Uiso d . H
H491 1 .316(4) .431(4) .2318(19) .026(12) Uiso d . H
H492 1 .279(5) .431(6) .286(3) .065(19) Uiso d . H
H501 1 .376(5) .747(6) .236(3) .08(2) Uiso d . H
H502 1 .386(4) .632(4) .1951(18) .037(13) Uiso d . H
H511 1 .155(6) .579(6) .312(3) .09(2) Uiso d . H
H512 1 .065(8) .510(8) .293(4) .13(4) Uiso d . H
H522 1 .2065(5) .7844(5) .2736(3) .071 Uiso calc R H
H521 1 .1278(5) .8180(5) .2197(3) .071 Uiso calc R H

loop_
_atom_type_symbol
_atom_type_description
_atom_type_scat_dispersion_real
_atom_type_scat_dispersion_imag
_atom_type_scat_source
C C 0.0033 0.0016 'International Tables Vol C Tables 4.2.6.8 and 6.1.1.4'
H H 0.0000 0.0000 'International Tables Vol C Tables 4.2.6.8 and 6.1.1.4'
O O 0.0106 0.0060 'International Tables Vol C Tables 4.2.6.8 and 6.1.1.4'

loop_
_geom_angle_atom_site_label_1
_geom_angle_atom_site_label_2
_geom_angle_atom_site_label_3
_geom_angle
_geom_angle_publ_flag
Molecule_A ? ? ? yes
C11 O1 C12 104.2(4) yes
C14 O2 C13 105.1(5) yes
C20 O3 C19 104.2(5) yes
O42 O41 C21 69.8(11) ?
O42 O41 C22 63.3(11) ?
C21 O41 C22 103.5(6) yes
O41 O42 C22 72.(2) ?
O41 O42 C21 66.4(18) ?
C22 O42 C21 106.4(17) yes
C2 C1 C6 118.8(5) ?
C2 C1 C15 116.1(5) yes
C6 C1 C15 125.1(5) yes
C3 C2 C1 118.5(6) ?
C3 C2 C18 125.2(6) yes
C1 C2 C18 116.2(6) yes
C2 C3 C4 123.5(6) ?
C2 C3 H3 118.(3) ?
C4 C3 H3 118.(3) ?
C5 C4 C3 118.7(6) ?
C5 C4 H4 118.(3) ?
C3 C4 H4 123.(3) ?
C4 C5 C6 120.7(5) ?
C4 C5 C10 123.0(5) yes
C6 C5 C10 116.3(5) yes
C5 C6 C1 119.8(5) ?
C5 C6 C7 116.2(5) yes
C1 C6 C7 123.9(5) yes
C6 C7 C8 112.1(4) ?
C6 C7 H71 113.(3) ?
C8 C7 H71 114.(3) ?
C6 C7 H72 108.(2) ?
C8 C7 H72 109.(2) ?
H71 C7 H72 100.(3) ?
C11 C8 C13 112.4(5) yes
C11 C8 C7 113.5(5) yes
C13 C8 C7 111.7(5) yes
C11 C8 C9 103.3(4) ?
C13 C8 C9 102.9(5) ?
C7 C8 C9 112.3(4) ?
C10 C9 C12 112.7(5) yes
C10 C9 C14 112.8(6) yes
C12 C9 C14 111.7(6) yes
C10 C9 C8 112.6(4) ?
C12 C9 C8 102.9(4) ?
C14 C9 C8 103.5(5) ?
C5 C10 C9 111.8(4) ?
C5 C10 H101 115.(2) ?
C9 C10 H101 111.(2) ?
C5 C10 H102 109.(3) ?
C9 C10 H102 99.(3) ?
H101 C10 H102 110.(4) ?
O1 C11 C8 106.6(5) yes
O1 C11 H111 110.(3) ?
C8 C11 H111 111.(3) ?
O1 C11 H112 113.(3) ?
C8 C11 H112 114.(3) ?
H111 C11 H112 103.(4) ?
O1 C12 C9 105.0(4) yes
O1 C12 H121 111.(3) ?
C9 C12 H121 108.(3) ?
O1 C12 H122 109.(4) ?
C9 C12 H122 104.(4) ?
H121 C12 H122 118.(5) ?
O2 C13 C8 106.1(6) yes
O2 C13 H131 100.(3) ?
C8 C13 H131 115.(3) ?
O2 C13 H132 109.(3) ?
C8 C13 H132 108.(3) ?
H131 C13 H132 118.(4) ?
O2 C14 C9 104.8(6) yes
O2 C14 H141 109.(4) ?
C9 C14 H141 113.(3) ?
O2 C14 H142 109.(4) ?
C9 C14 H142 109.(4) ?
H141 C14 H142 111.(5) ?
C1 C15 C16 111.7(5) yes
C1 C15 H151 114.(2) ?
C16 C15 H151 112.(3) ?
C1 C15 H152 111.(5) ?
C16 C15 H152 114.(4) ?
H151 C15 H152 94.(5) ?
C19 C16 C15 112.3(5) yes
C19 C16 C21 112.6(7) yes
C15 C16 C21 111.1(5) yes
C19 C16 C17 104.3(5) ?
C15 C16 C17 112.8(5) ?
C21 C16 C17 103.2(5) yes
C18 C17 C20 112.6(5) yes
C18 C17 C22 113.2(5) yes
C20 C17 C22 112.5(5) yes
C18 C17 C16 112.2(5) ?
C20 C17 C16 102.6(4) ?
C22 C17 C16 102.8(5) ?
C2 C18 C17 112.8(5) ?
C2 C18 H181 117.(3) ?
C17 C18 H181 112.(3) ?
C2 C18 H182 109.(4) ?
C17 C18 H182 107.(4) ?
H181 C18 H182 96.(5) ?
O3 C19 C16 104.7(5) yes
O3 C19 H191 102.(4) ?
C16 C19 H191 118.(5) ?
O3 C19 H192 100.(4) ?
C16 C19 H192 114.(5) ?
H191 C19 H192 114.(7) ?
O3 C20 C17 106.2(5) yes
O3 C20 H201 110.(4) ?
C17 C20 H201 105.(4) ?
O3 C20 H202 113.(3) ?
C17 C20 H202 109.(3) ?
H201 C20 H202 113.(5) ?
O41 C21 O42 43.8(16) ?
O41 C21 C16 106.1(6) yes
O42 C21 C16 106.3(11) yes
O41 C21 H211 116.(4) ?
O42 C21 H211 74.(4) ?
C16 C21 H211 106.(4) ?
O41 C21 H212 104.(3) ?
O42 C21 H212 134.(3) ?
C16 C21 H212 116.(3) ?
H211 C21 H212 109.(5) ?
O42 C22 O41 44.4(18) ?
O42 C22 C17 108.4(11) yes
O41 C22 C17 106.1(6) yes
O42 C22 H221 127.(4) ?
O41 C22 H221 101.(3) ?
C17 C22 H221 121.(3) ?
O42 C22 H222 81.(4) ?
O41 C22 H222 124.(4) ?
C17 C22 H222 101.(4) ?
H221 C22 H222 105.(5) ?
Molecule_B ? ? ? ?
C42 O31 C41 103.7(5) yes
C43 O32 C44 104.0(6) yes
C49 O33 C50 104.0(6) yes
C52 O34 C51 105.1(5) yes
C32 C31 C36 120.2(5) ?
C32 C31 C45 115.2(5) yes
C36 C31 C45 124.6(5) yes
C31 C32 C33 120.6(6) ?
C31 C32 C48 118.3(5) yes
C33 C32 C48 121.1(6) yes
C34 C33 C32 118.6(6) ?
C34 C33 H33 122.(3) ?
C32 C33 H33 118.(3) ?
C33 C34 C35 121.9(6) ?
C33 C34 H34 121.(3) ?
C35 C34 H34 116.(3) ?
C34 C35 C36 118.8(5) ?
C34 C35 C40 122.8(5) yes
C36 C35 C40 118.4(5) yes
C31 C36 C35 119.8(5) ?
C31 C36 C37 124.5(5) yes
C35 C36 C37 115.7(5) yes
C36 C37 C38 112.9(4) ?
C36 C37 H371 107.(3) ?
C38 C37 H371 104.(3) ?
C36 C37 H372 114.(3) ?
C38 C37 H372 101.(3) ?
H371 C37 H372 118.(4) ?
C43 C38 C37 111.1(5) yes
C43 C38 C41 113.7(6) yes
C37 C38 C41 111.8(5) yes
C43 C38 C39 103.0(5) yes
C37 C38 C39 113.7(5) yes
C41 C38 C39 103.1(4) yes
C40 C39 C42 112.3(5) yes
C40 C39 C44 112.0(6) yes
C42 C39 C44 113.8(6) yes
C40 C39 C38 113.0(4) ?
C42 C39 C38 102.6(4) ?
C44 C39 C38 102.3(5) ?
C35 C40 C39 112.9(4) ?
C35 C40 H401 108.(3) ?
C39 C40 H401 107.(3) ?
C35 C40 H402 108.(2) ?
C39 C40 H402 110.(2) ?
H401 C40 H402 111.(4) ?
O31 C41 C38 104.4(5) yes
O31 C41 H411 103.(3) ?
C38 C41 H411 106.(3) ?
O31 C41 H412 111.(3) ?
C38 C41 H412 113.(3) ?
H411 C41 H412 119.(4) ?
O31 C42 C39 106.3(5) yes
O31 C42 H421 108.(4) ?
C39 C42 H421 119.(4) ?
O31 C42 H422 109.(3) ?
C39 C42 H422 110.(3) ?
H421 C42 H422 104.(4) ?
O32 C43 C38 105.7(6) yes
O32 C43 H431 119.(3) ?
C38 C43 H431 113.(3) ?
O32 C43 H432 113.(4) ?
C38 C43 H432 106.(3) ?
H431 C43 H432 100.(4) ?
O32 C44 C39 106.4(6) yes
O32 C44 H441 106.(3) ?
C39 C44 H441 113.(3) ?
O32 C44 H442 109.(4) ?
C39 C44 H442 117.(3) ?
H441 C44 H442 105.(4) ?
C46 C45 C31 111.2(5) yes
C46 C45 H451 108.(2) ?
C31 C45 H451 106.(2) ?
C46 C45 H452 106.(4) ?
C31 C45 H452 114.(4) ?
H451 C45 H452 111.(4) ?
C51 C46 C45 111.8(5) yes
C51 C46 C49 112.2(7) yes
C45 C46 C49 113.1(5) yes
C51 C46 C47 103.0(5) yes
C45 C46 C47 114.0(5) ?
C49 C46 C47 101.8(5) ?
C50 C47 C52 112.5(5) yes
C50 C47 C48 113.2(5) yes
C52 C47 C48 112.1(5) yes
C50 C47 C46 103.9(4) ?
C52 C47 C46 102.6(4) ?
C48 C47 C46 111.7(5) ?
C32 C48 C47 110.6(5) ?
C32 C48 H481 106.(3) ?
C47 C48 H481 111.(3) ?
C32 C48 H482 104.(3) ?
C47 C48 H482 114.(3) ?
H481 C48 H482 110.(5) ?
O33 C49 C46 107.0(5) yes
O33 C49 H491 116.(3) ?
C46 C49 H491 103.(3) ?
O33 C49 H492 116.(4) ?
C46 C49 H492 110.(4) ?
H491 C49 H492 104.(5) ?
O33 C50 C47 106.0(5) yes
O33 C50 H501 105.(3) ?
C47 C50 H501 118.(3) ?
O33 C50 H502 110.(3) ?
C47 C50 H502 111.(3) ?
H501 C50 H502 107.(4) ?
O34 C51 C46 107.1(6) yes
O34 C51 H511 108.(4) ?
C46 C51 H511 109.(4) ?
O34 C51 H512 122.(6) ?
C46 C51 H512 118.(6) ?
H511 C51 H512 91.(7) ?
O34 C52 C47 106.9(5) yes
O34 C52 H522 110.3(4) ?
C47 C52 H522 110.3(3) ?
O34 C52 H521 110.3(3) ?
C47 C52 H521 110.3(3) ?
H522 C52 H521 108.6 ?

loop_
_geom_bond_atom_site_label_1
_geom_bond_atom_site_label_2
_geom_bond_distance
_geom_bond_publ_flag
Molecule_A ? ? yes
O1 C11 1.421(7) yes
O1 C12 1.437(7) yes
O2 C14 1.424(9) yes
O2 C13 1.430(9) yes
O3 C20 1.404(8) yes
O3 C19 1.461(9) yes
O41 O42 1.06(4) ?
O41 C21 1.411(10) yes
O41 C22 1.451(10) yes
O42 C22 1.36(2) yes
O42 C21 1.45(2) yes
C1 C2 1.409(9) yes
C1 C6 1.418(8) yes
C1 C15 1.494(8) yes
C2 C3 1.370(9) yes
C2 C18 1.494(9) yes
C3 C4 1.378(9) yes
C3 H3 0.89(4) ?
C4 C5 1.371(8) yes
C4 H4 1.00(6) ?
C5 C6 1.401(7) yes
C5 C10 1.504(8) yes
C6 C7 1.507(8) yes
C7 C8 1.536(8) yes
C7 H71 1.01(5) ?
C7 H72 1.06(5) ?
C8 C11 1.517(8) yes
C8 C13 1.532(8) yes
C8 C9 1.563(7) yes
C9 C10 1.530(8) yes
C9 C12 1.538(8) yes
C9 C14 1.541(9) yes
C10 H101 0.92(4) ?
C10 H102 0.92(6) ?
C11 H111 0.85(4) ?
C11 H112 1.03(5) ?
C12 H121 1.08(6) ?
C12 H122 1.07(7) ?
C13 H131 1.02(5) ?
C13 H132 0.97(5) ?
C14 H141 0.93(6) ?
C14 H142 0.99(6) ?
C15 C16 1.537(9) yes
C15 H151 1.05(5) ?
C15 H152 0.95(7) ?
C16 C19 1.501(10) yes
C16 C21 1.542(9) yes
C16 C17 1.553(8) yes
C17 C18 1.527(9) yes
C17 C20 1.538(8) yes
C17 C22 1.538(8) yes
C18 H181 0.87(5) ?
C18 H182 1.09(7) ?
C19 H191 0.97(8) ?
C19 H192 1.02(8) ?
C20 H201 1.04(7) ?
C20 H202 0.97(5) ?
C21 H211 1.01(6) ?
C21 H212 1.04(6) ?
C22 H221 0.86(5) ?
C22 H222 1.02(7) ?
Molecule_B ? ? yes
O31 C42 1.424(8) yes
O31 C41 1.435(7) yes
O32 C43 1.411(10) yes
O32 C44 1.425(9) yes
O33 C49 1.411(8) yes
O33 C50 1.441(8) yes
O34 C52 1.412(7) yes
O34 C51 1.416(8) yes
C31 C32 1.386(8) yes
C31 C36 1.389(7) yes
C31 C45 1.528(8) yes
C32 C33 1.391(9) yes
C32 C48 1.520(8) yes
C33 C34 1.383(9) yes
C33 H33 1.08(5) ?
C34 C35 1.387(8) yes
C34 H34 0.85(5) ?
C35 C36 1.400(7) yes
C35 C40 1.519(8) yes
C36 C37 1.514(7) yes
C37 C38 1.537(7) yes
C37 H371 0.96(6) ?
C37 H372 1.01(5) ?
C38 C43 1.530(8) yes
C38 C41 1.540(8) yes
C38 C39 1.563(8) yes
C39 C40 1.527(8) yes
C39 C42 1.530(8) yes
C39 C44 1.533(9) yes
C40 H401 1.00(6) ?
C40 H402 1.06(5) ?
C41 H411 1.07(6) ?
C41 H412 1.16(5) ?
C42 H421 0.96(7) ?
C42 H422 1.06(5) ?
C43 H431 1.05(6) ?
C43 H432 1.02(6) ?
C44 H441 1.08(5) ?
C44 H442 1.13(7) ?
C45 C46 1.525(8) yes
C45 H451 1.08(5) ?
C45 H452 1.01(7) ?
C46 C51 1.507(9) yes
C46 C49 1.527(9) yes
C46 C47 1.570(8) yes
C47 C50 1.514(8) yes
C47 C52 1.533(7) yes
C47 C48 1.535(8) yes
C48 H481 1.05(6) ?
C48 H482 0.98(5) ?
C49 H491 0.95(5) ?
C49 H492 0.98(6) ?
C50 H501 1.10(6) ?
C50 H502 1.02(5) ?
C51 H511 1.09(8) ?
C51 H512 0.95(10) ?
C52 H522 1.10 ?
C52 H521 1.10 ?

loop_
_geom_torsion_atom_site_label_1
_geom_torsion_atom_site_label_2
_geom_torsion_atom_site_label_3
_geom_torsion_atom_site_label_4
_geom_torsion
_geom_torsion_publ_flag
Molecule_A ? ? ? ? yes
C6 C1 C2 C3 -2.9(7) ?
C15 C1 C2 C3 176.3(5) yes
C6 C1 C2 C18 178.8(5) ?
C15 C1 C2 C18 -2.0(7) ?
C1 C2 C3 C4 2.6(9) ?
C18 C2 C3 C4 -179.3(6) ?
C2 C3 C4 C5 -0.7(9) ?
C3 C4 C5 C6 -0.9(8) ?
C3 C4 C5 C10 -179.5(6) ?
C4 C5 C6 C1 0.5(8) ?
C10 C5 C6 C1 179.2(5) yes
C4 C5 C6 C7 -178.4(5) ?
C10 C5 C6 C7 0.3(7) ?
C2 C1 C6 C5 1.4(7) ?
C15 C1 C6 C5 -177.7(5) ?
C2 C1 C6 C7 -179.8(5) ?
C15 C1 C6 C7 1.1(8) yes
C5 C6 C7 C8 48.5(7) yes
C1 C6 C7 C8 -130.4(5) ?
C6 C7 C8 C11 70.4(6) ?
C6 C7 C8 C13 -161.3(5) ?
C6 C7 C8 C9 -46.3(7) yes
C11 C8 C9 C10 -123.4(5) yes
C13 C8 C9 C10 119.5(5) yes
C7 C8 C9 C10 -0.8(6) yes
C11 C8 C9 C12 -1.9(6) yes
C13 C8 C9 C12 -119.0(5) ?
C7 C8 C9 C12 120.8(5) yes
C11 C8 C9 C14 114.5(6) ?
C13 C8 C9 C14 -2.6(6) yes
C7 C8 C9 C14 -122.8(5) yes
C4 C5 C10 C9 129.4(6) ?
C6 C5 C10 C9 -49.3(7) yes
C12 C9 C10 C5 -68.2(6) ?
C14 C9 C10 C5 164.3(6) ?
C8 C9 C10 C5 47.6(6) yes
C12 O1 C11 C8 41.3(6) yes
C13 C8 C11 O1 86.7(6) ?
C7 C8 C11 O1 -145.3(5) ?
C9 C8 C11 O1 -23.4(6) yes
C11 O1 C12 C9 -42.1(6) yes
C10 C9 C12 O1 147.6(5) ?
C14 C9 C12 O1 -84.2(6) ?
C8 C9 C12 O1 26.2(6) yes
C14 O2 C13 C8 40.6(7) yes
C11 C8 C13 O2 -132.6(6) ?
C7 C8 C13 O2 98.5(6) ?
C9 C8 C13 O2 -22.2(6) yes
C13 O2 C14 C9 -41.9(7) yes
C10 C9 C14 O2 -95.4(7) ?
C12 C9 C14 O2 136.5(6) ?
C8 C9 C14 O2 26.5(7) yes
C2 C1 C15 C16 -47.5(6) yes
C6 C1 C15 C16 131.7(5) ?
C1 C15 C16 C19 -68.5(8) ?
C1 C15 C16 C21 164.4(5) ?
C1 C15 C16 C17 49.0(6) yes
C19 C16 C17 C18 118.5(6) yes
C15 C16 C17 C18 -3.7(6) yes
C21 C16 C17 C18 -123.7(6) yes
C19 C16 C17 C20 -2.7(7) yes
C15 C16 C17 C20 -124.8(5) yes
C21 C16 C17 C20 115.2(6) ?
C19 C16 C17 C22 -119.6(6) ?
C15 C16 C17 C22 118.3(5) yes
C21 C16 C17 C22 -1.7(6) yes
C3 C2 C18 C17 -128.7(6) ?
C1 C2 C18 C17 49.5(7) yes
C20 C17 C18 C2 70.8(7) ?
C22 C17 C18 C2 -160.2(5) ?
C16 C17 C18 C2 -44.4(6) yes
C20 O3 C19 C16 -42.3(8) yes
C15 C16 C19 O3 148.9(6) ?
C21 C16 C19 O3 -84.8(8) ?
C17 C16 C19 O3 26.4(8) yes
C19 O3 C20 C17 40.6(7) yes
C18 C17 C20 O3 -143.9(5) ?
C22 C17 C20 O3 86.7(6) ?
C16 C17 C20 O3 -23.1(6) yes
C22 O41 C21 O42 54.5(12) ?
O42 O41 C21 C16 -96.9(16) ?
C22 O41 C21 C16 -42.4(10) yes
C22 O42 C21 O41 -62.(2) ?
O41 O42 C21 C16 96.5(16) ?
C22 O42 C21 C16 35.(3) yes
C19 C16 C21 O41 138.9(8) ?
C15 C16 C21 O41 -94.2(8) ?
C17 C16 C21 O41 27.0(9) yes
C19 C16 C21 O42 93.(2) ?
C15 C16 C21 O42 -140.(2) ?
C17 C16 C21 O42 -19.(2) yes
C21 O42 C22 O41 58.(2) ?
O41 O42 C22 C17 -94.4(17) ?
C21 O42 C22 C17 -37.(4) yes
C21 O41 C22 O42 -58.8(13) ?
O42 O41 C22 C17 100.1(15) ?
C21 O41 C22 C17 41.2(10) yes
C18 C17 C22 O42 145.(2) ?
C20 C17 C22 O42 -86.(2) ?
C16 C17 C22 O42 23.(2) yes
C18 C17 C22 O41 98.1(8) ?
C20 C17 C22 O41 -132.8(7) ?
C16 C17 C22 O41 -23.2(8) yes
Molecule_B ? ? ? ? yes
C36 C31 C32 C33 -1.8(8) ?
C45 C31 C32 C33 177.0(5) ?
C36 C31 C32 C48 178.6(5) ?
C45 C31 C32 C48 -2.5(7) yes
C31 C32 C33 C34 -0.6(9) ?
C48 C32 C33 C34 178.9(6) ?
C32 C33 C34 C35 2.7(9) ?
C33 C34 C35 C36 -2.2(9) ?
C33 C34 C35 C40 176.1(6) ?
C32 C31 C36 C35 2.3(7) ?
C45 C31 C36 C35 -176.5(5) ?
C32 C31 C36 C37 -178.2(5) ?
C45 C31 C36 C37 3.0(8) yes
C34 C35 C36 C31 -0.3(8) ?
C40 C35 C36 C31 -178.6(5) ?
C34 C35 C36 C37 -179.8(5) ?
C40 C35 C36 C37 1.8(7) yes
C31 C36 C37 C38 -134.8(5) ?
C35 C36 C37 C38 44.7(7) yes
C36 C37 C38 C43 -161.8(6) ?
C36 C37 C38 C41 70.1(6) ?
C36 C37 C38 C39 -46.1(7) yes
C43 C38 C39 C40 123.2(6) yes
C37 C38 C39 C40 2.9(6) yes
C41 C38 C39 C40 -118.3(5) yes
C43 C38 C39 C42 -115.6(6) ?
C37 C38 C39 C42 124.1(5) yes
C41 C38 C39 C42 2.9(6) yes
C43 C38 C39 C44 2.6(6) yes
C37 C38 C39 C44 -117.7(6) yes
C41 C38 C39 C44 121.1(6) ?
C34 C35 C40 C39 135.4(6) ?
C36 C35 C40 C39 -46.3(7) yes
C42 C39 C40 C35 -74.0(6) ?
C44 C39 C40 C35 156.5(5) ?
C38 C39 C40 C35 41.5(7) yes
C42 O31 C41 C38 44.3(6) yes
C43 C38 C41 O31 82.5(7) ?
C37 C38 C41 O31 -150.7(5) ?
C39 C38 C41 O31 -28.2(6) yes
C41 O31 C42 C39 -42.9(7) yes
C40 C39 C42 O31 145.3(5) ?
C44 C39 C42 O31 -86.1(7) yes
C38 C39 C42 O31 23.7(6) ?
C44 O32 C43 C38 43.1(7) yes
C37 C38 C43 O32 94.7(6) ?
C41 C38 C43 O32 -138.3(6) ?
C39 C38 C43 O32 -27.4(6) yes
C43 O32 C44 C39 -41.4(8) yes
C40 C39 C44 O32 -98.6(7) ?
C42 C39 C44 O32 132.7(6) ?
C38 C39 C44 O32 22.8(8) yes
C32 C31 C45 C46 -47.1(7) yes
C36 C31 C45 C46 131.7(5) ?
C31 C45 C46 C51 164.0(5) ?
C31 C45 C46 C49 -68.1(7) ?
C31 C45 C46 C47 47.6(6) yes
C51 C46 C47 C50 115.1(6) ?
C45 C46 C47 C50 -123.5(5) yes
C49 C46 C47 C50 -1.3(7) yes
C51 C46 C47 C52 -2.2(6) yes
C45 C46 C47 C52 119.1(5) yes
C49 C46 C47 C52 -118.7(6) ?
C51 C46 C47 C48 -122.5(6) yes
C45 C46 C47 C48 -1.1(6) yes
C49 C46 C47 C48 121.1(6) yes
C31 C32 C48 C47 50.6(7) yes
C33 C32 C48 C47 -128.9(6) ?
C50 C47 C48 C32 70.8(6) ?
C52 C47 C48 C32 -160.5(5) ?
C46 C47 C48 C32 -46.0(6) yes
C50 O33 C49 C46 -41.5(8) yes
C51 C46 C49 O33 -83.7(8) ?
C45 C46 C49 O33 148.6(6) ?
C47 C46 C49 O33 25.8(8) yes
C49 O33 C50 C47 40.1(6) yes
C52 C47 C50 O33 87.3(6) ?
C48 C47 C50 O33 -144.3(5) ?
C46 C47 C50 O33 -22.9(6) yes
C52 O34 C51 C46 -39.6(7) yes
C45 C46 C51 O34 -98.0(7) ?
C49 C46 C51 O34 133.6(6) ?
C47 C46 C51 O34 24.9(7) yes
C51 O34 C52 C47 37.7(7) yes
C50 C47 C52 O34 -132.1(5) ?
C48 C47 C52 O34 99.0(6) ?
C46 C47 C52 O34 -21.0(6) yes
